data_1530997
loop_
_publ_author_name
'Westlake, D.G.'
'Shaked, H.'
'McCart, B.R.'
'Amano, M.'
'Mason, P.R.'
'Mueller, M.H.'
'Matsumoto, T.'

_publ_section_title
;
 Interstitial site occupation in Zr Ni H
;
_journal_name_full 'Journal of the Less-Common Metals'
_journal_page_first 17
_journal_page_last 23
_journal_volume 88
_journal_year 1982
_chemical_formula_sum 'D Ni Zr'
_chemical_name_systematic 'Zr Ni D'
_space_group_IT_number 63
_symmetry_space_group_name_Hall '-C 2c 2'
_symmetry_space_group_name_H-M 'C m c m'
_cell_angle_alpha 90
_cell_angle_beta 90
_cell_angle_gamma 90
_cell_formula_units_Z 4
_cell_length_a 3.367
_cell_length_b 10.313
_cell_length_c 4.063
_cell_volume 141.083
_citation_journal_id_ASTM JCOMAH
_cod_data_source_file Westlake_JCOMAH_1982_949.cif
_cod_data_source_block D1Ni1Zr1
_cod_original_cell_volume 141.0831
_cod_original_formula_sum 'D1 Ni1 Zr1'
_cod_database_code 1530997

loop_
_symmetry_equiv_pos_as_xyz
x,y,z
-x,-y,z+1/2
x,-y,-z
-x,y,-z+1/2
-x,-y,-z
x,y,-z-1/2
-x,y,z
x,-y,z-1/2
x+1/2,y+1/2,z
-x+1/2,-y+1/2,z+1/2
x+1/2,-y+1/2,-z
-x+1/2,y+1/2,-z+1/2
-x+1/2,-y+1/2,-z
x+1/2,y+1/2,-z-1/2
-x+1/2,y+1/2,z
x+1/2,-y+1/2,z-1/2

loop_
_atom_site_label
_atom_site_type_symbol
_atom_site_fract_x
_atom_site_fract_y
_atom_site_fract_z
_atom_site_occupancy
_atom_site_U_iso_or_equiv
D1 D 0 0.2152 0.25 1 0.0
Ni1 Ni 0 -0.429 0.25 1 0.0
Zr1 Zr 0 -0.14 0.25 1 0.0
